data_8101962
loop_
_publ_author_name
'Wei, D.-Y.'
'Huang, S.-J.'
'Sun, J.'
'Zheng, Y.-Q.'

_publ_section_title
;
Crystal structure of diaquadidysprosium triglutarate tetrahydrate, 
Dy~2~(H~2~O)~2~[O~2~C(CH~2~)~3~CO~2~]~3~ 4H~2~O
;
_journal_issue 3
_journal_name_full 'Zeitschrift f\"ur Kristallographie - New Crystal Structures'
_journal_page_first 273
_journal_page_last 274
_journal_volume 221
_journal_year 2006
_chemical_formula_structural ' Dy~2~(H~2~O)~2~[O~2~C(CH~2~)~3~CO~2~]~3~ &#x00B7; 4H~2~O'
_chemical_formula_sum 'C15 H26 Dy2 O18'
_chemical_formula_weight 819.36
_chemical_name_systematic
; 
diaquadidysprosium triglutarate tetrahydrate
;
_space_group_IT_number 15
_symmetry_cell_setting monoclinic
_symmetry_space_group_name_Hall '-C 2yc'
_symmetry_space_group_name_H-M 'C 1 2/c 1'
_atom_sites_solution_hydrogens geom
_atom_sites_solution_primary direct
_atom_sites_solution_secondary difmap
_audit_creation_method SHELXL-97
_cell_angle_alpha 90.00
_cell_angle_beta 94.66(3)
_cell_angle_gamma 90.00
_cell_formula_units_Z 4
_cell_length_a 7.9180(16)
_cell_length_b 14.912(3)
_cell_length_c 19.617(4)
_cell_measurement_reflns_used 39
_cell_measurement_temperature 293(2)
_cell_measurement_theta_max 12.5
_cell_measurement_theta_min 5.0
_cell_volume 2308.6(8)
_computing_structure_refinement 'SHELXL-97 (Sheldrick, 1997)'
_computing_structure_solution 'SHELXS-97 (Sheldrick, 1990)'
_diffrn_ambient_temperature 293(2)
_diffrn_measured_fraction_theta_full 1.000
_diffrn_measured_fraction_theta_max 1.000
_diffrn_measurement_device_type 'Bruker P4'
_diffrn_measurement_method theta/2theta
_diffrn_radiation_monochromator graphite
_diffrn_radiation_source 'fine-focus sealed tube'
_diffrn_radiation_type MoK\a
_diffrn_radiation_wavelength 0.71073
_diffrn_reflns_av_R_equivalents 0.0261
_diffrn_reflns_av_sigmaI/netI 0.0367
_diffrn_reflns_limit_h_max 10
_diffrn_reflns_limit_h_min -1
_diffrn_reflns_limit_k_max 19
_diffrn_reflns_limit_k_min -1
_diffrn_reflns_limit_l_max 25
_diffrn_reflns_limit_l_min -25
_diffrn_reflns_number 3483
_diffrn_reflns_theta_full 27.50
_diffrn_reflns_theta_max 27.50
_diffrn_reflns_theta_min 2.08
_diffrn_standards_decay_% no
_diffrn_standards_interval_count 97
_diffrn_standards_number 3
_exptl_absorpt_coefficient_mu 6.510
_exptl_absorpt_correction_T_max 0.106
_exptl_absorpt_correction_T_min 0.059
_exptl_absorpt_correction_type empirical
_exptl_crystal_colour colorless
_exptl_crystal_density_diffrn 2.357
_exptl_crystal_density_method 'not measured'
_exptl_crystal_description block
_exptl_crystal_F_000 1568
_exptl_crystal_size_max 0.12
_exptl_crystal_size_mid 0.05
_exptl_crystal_size_min 0.05
_refine_diff_density_max 0.982
_refine_diff_density_min -1.122
_refine_diff_density_rms 0.143
_refine_ls_extinction_coef 0.00020(3)
_refine_ls_extinction_expression Fc^*^=kFc[1+0.001xFc^2^\l^3^/sin(2\q)]^-1/4^
_refine_ls_extinction_method SHELXL
_refine_ls_goodness_of_fit_ref 1.019
_refine_ls_hydrogen_treatment mixed
_refine_ls_matrix_type full
_refine_ls_number_parameters 155
_refine_ls_number_reflns 2653
_refine_ls_number_restraints 0
_refine_ls_restrained_S_all 1.019
_refine_ls_R_factor_all 0.0351
_refine_ls_R_factor_gt 0.0270
_refine_ls_shift/su_max 0.002
_refine_ls_shift/su_mean 0.000
_refine_ls_structure_factor_coef Fsqd
_refine_ls_weighting_details 'calc w=1/[\s^2^(Fo^2^)+(0.0273P)^2^+11.4451P] where P=(Fo^2^+2Fc^2^)/3'
_refine_ls_weighting_scheme calc
_refine_ls_wR_factor_gt 0.0626
_refine_ls_wR_factor_ref 0.0657
_reflns_number_gt 2267
_reflns_number_total 2653
_reflns_threshold_expression >2sigma(I)
_cod_data_source_file 1267-1766.cff
_cod_data_source_block emp
_cod_original_sg_symbol_H-M C12/c1
_cod_database_code 8101962

loop_
_symmetry_equiv_pos_as_xyz
'x, y, z'
'-x, y, -z+1/2'
'x+1/2, y+1/2, z'
'-x+1/2, y+1/2, -z+1/2'
'-x, -y, -z'
'x, -y, z-1/2'
'-x+1/2, -y+1/2, -z'
'x+1/2, -y+1/2, z-1/2'

loop_
_atom_site_label
_atom_site_type_symbol
_atom_site_fract_x
_atom_site_fract_y
_atom_site_fract_z
_atom_site_U_iso_or_equiv
_atom_site_adp_type
_atom_site_occupancy
_atom_site_symmetry_multiplicity
_atom_site_Wyckoff_symbol
_atom_site_calc_flag
_atom_site_refinement_flags
_atom_site_disorder_assembly
_atom_site_disorder_group
Dy Dy 1.24288(2) -0.037249(13) 0.487557(11) 0.01873(8) Uani 1 8 f d . . .
O1 O 1.1445(5) -0.0537(2) 0.36961(19) 0.0297(8) Uani 1 8 f d . . .
O2 O 1.1666(4) -0.1776(2) 0.42902(17) 0.0281(7) Uani 1 8 f d . . .
C1 C 1.1292(5) -0.1374(3) 0.3725(2) 0.0228(9) Uani 1 8 f d . . .
C2 C 1.0724(6) -0.1911(3) 0.3101(2) 0.0269(10) Uani 1 8 f d . . .
H2A H 0.9869 -0.2337 0.3219 0.032 Uiso 1 8 f calc R . .
H2B H 1.1681 -0.2250 0.2960 0.032 Uiso 1 8 f calc R . .
C3 C 1.0000 -0.1346(4) 0.2500 0.0282(14) Uani 1 4 e d S . .
H3A H 0.9123 -0.0966 0.2650 0.034 Uiso 1 8 f d R . .
O3 O 1.0126(4) 0.0778(2) 0.46698(17) 0.0250(7) Uani 1 8 f d . . .
O4 O 1.2675(4) 0.1131(2) 0.44192(18) 0.0284(7) Uani 1 8 f d . . .
C4 C 1.1126(5) 0.1345(3) 0.4444(2) 0.0216(9) Uani 1 8 f d . . .
C5 C 1.0487(7) 0.2254(3) 0.4227(3) 0.0316(11) Uani 1 8 f d . . .
H5A H 1.0590 0.2650 0.4621 0.038 Uiso 1 8 f calc R . .
H5B H 0.9293 0.2208 0.4076 0.038 Uiso 1 8 f calc R . .
C6 C 1.1414(7) 0.2670(3) 0.3659(3) 0.0288(10) Uani 1 8 f d . . .
H6A H 1.1327 0.2274 0.3265 0.035 Uiso 1 8 f calc R . .
H6B H 1.2605 0.2733 0.3811 0.035 Uiso 1 8 f calc R . .
C7 C 1.0685(6) 0.3593(3) 0.3449(2) 0.0241(9) Uani 1 8 f d . . .
H7A H 1.1140 0.3785 0.3028 0.029 Uiso 1 8 f calc R . .
H7B H 0.9463 0.3551 0.3366 0.029 Uiso 1 8 f calc R . .
C8 C 1.1128(6) 0.4267(3) 0.4001(2) 0.0219(9) Uani 1 8 f d . . .
O5 O 1.2616(4) 0.4535(2) 0.40909(19) 0.0316(8) Uani 1 8 f d . . .
O6 O 1.0036(4) 0.4551(2) 0.43924(18) 0.0273(7) Uani 1 8 f d . . .
O7 O 1.3819(4) -0.1442(2) 0.56020(16) 0.0294(8) Uani 1 8 f d . . .
H7BB H 1.4806 -0.1366 0.5671 0.035 Uiso 1 8 f d R . .
H7AA H 1.3621 -0.2008 0.5566 0.035 Uiso 1 8 f d R . .
O8AA O 0.9166(4) 0.0882(2) 0.30051(16) 0.060(4) Uani 0.25 8 f d PR . .
O8AB O 0.9710(4) 0.0936(2) 0.29518(16) 0.060(4) Uani 0.25 8 f d PR . .
O8BA O 0.8657(4) 0.0929(2) 0.30324(16) 0.060(4) Uani 0.25 8 f d PR . .
O8BB O 0.7996(4) 0.0888(2) 0.29641(16) 0.060(4) Uani 0.25 8 f d PR . .
O9 O 0.6198(4) 0.0710(2) 0.21528(16) 0.236(8) Uani 1 8 f d R . .
H9BB H 0.6268 0.0578 0.2576 0.284 Uiso 1 8 f d R . .
H9AA H 0.6787 0.0398 0.1940 0.284 Uiso 1 8 f d R . .

loop_
_atom_site_aniso_label
_atom_site_aniso_U_11
_atom_site_aniso_U_22
_atom_site_aniso_U_33
_atom_site_aniso_U_23
_atom_site_aniso_U_13
_atom_site_aniso_U_12
Dy 0.01671(11) 0.01643(11) 0.02314(12) 0.00041(8) 0.00214(7) -0.00010(8)
O1 0.0350(19) 0.0227(17) 0.0307(19) -0.0002(13) -0.0023(15) 0.0019(14)
O2 0.0332(18) 0.0227(17) 0.0276(17) 0.0015(13) -0.0018(14) -0.0006(14)
C1 0.0152(18) 0.022(2) 0.031(2) 0.0002(18) 0.0012(17) 0.0003(16)
C2 0.028(2) 0.027(2) 0.025(2) 0.0015(18) -0.0031(18) 0.001(2)
C3 0.037(4) 0.022(3) 0.025(3) 0.000 -0.008(3) 0.000
O3 0.0199(15) 0.0206(15) 0.0346(18) 0.0014(13) 0.0031(13) -0.0015(13)
O4 0.0207(15) 0.0217(16) 0.044(2) 0.0054(15) 0.0072(13) -0.0014(14)
C4 0.021(2) 0.017(2) 0.027(2) -0.0008(16) 0.0038(17) -0.0016(16)
C5 0.030(2) 0.019(2) 0.047(3) 0.007(2) 0.013(2) 0.0067(19)
C6 0.035(3) 0.021(2) 0.033(3) -0.0007(19) 0.015(2) 0.0029(19)
C7 0.029(2) 0.021(2) 0.023(2) 0.0010(17) 0.0014(18) -0.0023(18)
C8 0.023(2) 0.018(2) 0.024(2) 0.0058(17) 0.0004(17) 0.0030(17)
O5 0.0245(16) 0.036(2) 0.0347(19) -0.0095(15) 0.0039(14) -0.0055(15)
O6 0.0253(16) 0.0260(17) 0.0313(18) -0.0011(14) 0.0070(13) 0.0036(14)
O7 0.0268(17) 0.0211(16) 0.039(2) 0.0055(14) -0.0048(14) -0.0049(13)
O8AA 0.059(12) 0.054(4) 0.066(4) -0.005(4) 0.004(6) -0.016(6)
O8AB 0.059(12) 0.054(4) 0.066(4) -0.005(4) 0.004(6) -0.016(6)
O8BA 0.059(12) 0.054(4) 0.066(4) -0.005(4) 0.004(6) -0.016(6)
O8BB 0.059(12) 0.054(4) 0.066(4) -0.005(4) 0.004(6) -0.016(6)
O9 0.309(19) 0.198(13) 0.221(15) -0.075(12) 0.132(14) -0.039(13)

loop_
_atom_type_symbol
_atom_type_description
_atom_type_scat_dispersion_real
_atom_type_scat_dispersion_imag
_atom_type_scat_source
C C 0.0033 0.0016 'International Tables Vol C Tables 4.2.6.8 and 6.1.1.4'
H H 0.0000 0.0000 'International Tables Vol C Tables 4.2.6.8 and 6.1.1.4'
O O 0.0106 0.0060 'International Tables Vol C Tables 4.2.6.8 and 6.1.1.4'
Dy Dy -0.1892 4.4098 'International Tables Vol C Tables 4.2.6.8 and 6.1.1.4'

loop_
_geom_angle_atom_site_label_1
_geom_angle_atom_site_label_2
_geom_angle_atom_site_label_3
_geom_angle
_geom_angle_site_symmetry_1
_geom_angle_site_symmetry_3
_geom_angle_publ_flag
O6 Dy O7 80.07(12) 3_545 . ?
O6 Dy O3 162.28(12) 3_545 5_756 ?
O7 Dy O3 88.30(11) . 5_756 ?
O6 Dy O5 116.37(12) 3_545 7_756 ?
O7 Dy O5 83.02(12) . 7_756 ?
O3 Dy O5 74.93(12) 5_756 7_756 ?
O6 Dy O1 80.34(13) 3_545 . ?
O7 Dy O1 128.02(11) . . ?
O3 Dy O1 96.75(12) 5_756 . ?
O5 Dy O1 148.18(12) 7_756 . ?
O6 Dy O4 78.25(11) 3_545 . ?
O7 Dy O4 143.32(11) . . ?
O3 Dy O4 118.30(11) 5_756 . ?
O5 Dy O4 80.62(13) 7_756 . ?
O1 Dy O4 76.57(12) . . ?
O6 Dy O2 87.72(12) 3_545 . ?
O7 Dy O2 77.85(11) . . ?
O3 Dy O2 76.72(12) 5_756 . ?
O5 Dy O2 146.06(12) 7_756 . ?
O1 Dy O2 53.71(11) . . ?
O4 Dy O2 130.00(12) . . ?
O6 Dy O3 128.33(11) 3_545 . ?
O7 Dy O3 149.13(11) . . ?
O3 Dy O3 66.54(13) 5_756 . ?
O5 Dy O3 73.62(12) 7_756 . ?
O1 Dy O3 74.92(12) . . ?
O4 Dy O3 52.34(10) . . ?
O2 Dy O3 111.19(11) . . ?
O6 Dy O6 65.88(13) 3_545 7_756 ?
O7 Dy O6 71.99(10) . 7_756 ?
O3 Dy O6 123.08(11) 5_756 7_756 ?
O5 Dy O6 50.55(11) 7_756 7_756 ?
O1 Dy O6 137.62(12) . 7_756 ?
O4 Dy O6 72.24(11) . 7_756 ?
O2 Dy O6 142.54(11) . 7_756 ?
O3 Dy O6 106.09(11) . 7_756 ?
O6 Dy C1 83.32(12) 3_545 . ?
O7 Dy C1 103.36(12) . . ?
O3 Dy C1 86.46(12) 5_756 . ?
O5 Dy C1 160.23(12) 7_756 . ?
O1 Dy C1 26.62(13) . . ?
O4 Dy C1 103.08(13) . . ?
O2 Dy C1 27.09(12) . . ?
O3 Dy C1 93.07(12) . . ?
O6 Dy C1 149.19(12) 7_756 . ?
O6 Dy C4 103.44(12) 3_545 . ?
O7 Dy C4 157.71(12) . . ?
O3 Dy C4 92.40(12) 5_756 . ?
O5 Dy C4 75.69(13) 7_756 . ?
O1 Dy C4 74.03(12) . . ?
O4 Dy C4 26.20(11) . . ?
O2 Dy C4 123.97(12) . . ?
O3 Dy C4 26.13(11) . . ?
O6 Dy C4 89.17(11) 7_756 . ?
C1 Dy C4 98.92(13) . . ?
O6 Dy C8 91.68(13) 3_545 7_756 ?
O7 Dy C8 77.85(11) . 7_756 ?
O3 Dy C8 98.94(12) 5_756 7_756 ?
O5 Dy C8 24.69(12) 7_756 7_756 ?
O1 Dy C8 150.12(12) . 7_756 ?
O4 Dy C8 73.61(12) . 7_756 ?
O2 Dy C8 155.42(12) . 7_756 ?
O3 Dy C8 88.28(12) . 7_756 ?
O6 Dy C8 25.94(11) 7_756 7_756 ?
C1 Dy C8 174.53(13) . 7_756 ?
C4 Dy C8 80.04(12) . 7_756 ?
C1 O1 Dy 94.7(3) . . ?
C1 O2 Dy 92.1(3) . . ?
O1 C1 O2 119.4(4) . . ?
O1 C1 C2 121.1(4) . . ?
O2 C1 C2 119.5(4) . . ?
O1 C1 Dy 58.6(3) . . ?
O2 C1 Dy 60.8(2) . . ?
C2 C1 Dy 178.6(3) . . ?
C1 C2 C3 113.9(4) . . ?
C1 C2 H2A 108.8 . . ?
C3 C2 H2A 108.8 . . ?
C1 C2 H2B 108.8 . . ?
C3 C2 H2B 108.8 . . ?
H2A C2 H2B 107.7 . . ?
C2 C3 C2 112.8(6) 2_755 . ?
C2 C3 H3A 109.1 2_755 . ?
C2 C3 H3A 109.0 . . ?
C4 O3 Dy 152.5(3) . 5_756 ?
C4 O3 Dy 92.6(3) . . ?
Dy O3 Dy 113.46(13) 5_756 . ?
C4 O4 Dy 96.4(3) . . ?
O3 C4 O4 118.7(4) . . ?
O3 C4 C5 119.9(4) . . ?
O4 C4 C5 121.4(4) . . ?
O3 C4 Dy 61.2(2) . . ?
O4 C4 Dy 57.4(2) . . ?
C5 C4 Dy 178.5(3) . . ?
C4 C5 C6 114.0(4) . . ?
C4 C5 H5A 108.8 . . ?
C6 C5 H5A 108.8 . . ?
C4 C5 H5B 108.8 . . ?
C6 C5 H5B 108.8 . . ?
H5A C5 H5B 107.6 . . ?
C5 C6 C7 111.7(4) . . ?
C5 C6 H6A 109.3 . . ?
C7 C6 H6A 109.3 . . ?
C5 C6 H6B 109.3 . . ?
C7 C6 H6B 109.3 . . ?
H6A C6 H6B 107.9 . . ?
C8 C7 C6 110.3(4) . . ?
C8 C7 H7A 109.6 . . ?
C6 C7 H7A 109.6 . . ?
C8 C7 H7B 109.6 . . ?
C6 C7 H7B 109.6 . . ?
H7A C7 H7B 108.1 . . ?
O5 C8 O6 119.4(4) . . ?
O5 C8 C7 118.8(4) . . ?
O6 C8 C7 121.8(4) . . ?
O5 C8 Dy 53.2(2) . 7_756 ?
O6 C8 Dy 66.4(3) . 7_756 ?
C7 C8 Dy 169.1(3) . 7_756 ?
C8 O5 Dy 102.1(3) . 7_756 ?
C8 O6 Dy 157.4(3) . 3_455 ?
C8 O6 Dy 87.6(3) . 7_756 ?
Dy O6 Dy 114.12(13) 3_455 7_756 ?
Dy O7 H7BB 114.5 . . ?
Dy O7 H7AA 122.9 . . ?
H7BB O7 H7AA 108.9 . . ?
O8BA O8AB O8BB 9.8 . . ?
O8BB O8BA O8AB 154.2 . . ?
O8BA O8BB O8AA 12.0 . . ?
O8BA O8BB O8AB 16.0 . . ?
O8AA O8BB O8AB 7.0 . . ?
H9BB O9 H9AA 112.3 . . ?

loop_
_geom_bond_atom_site_label_1
_geom_bond_atom_site_label_2
_geom_bond_distance
_geom_bond_site_symmetry_2
_geom_bond_publ_flag
Dy O6 2.343(3) 3_545 ?
Dy O7 2.352(3) . ?
Dy O3 2.355(3) 5_756 ?
Dy O5 2.384(4) 7_756 ?
Dy O1 2.393(4) . ?
Dy O4 2.428(3) . ?
Dy O2 2.439(3) . ?
Dy O3 2.513(3) . ?
Dy O6 2.670(4) 7_756 ?
Dy C1 2.793(5) . ?
Dy C4 2.863(4) . ?
Dy C8 2.910(5) 7_756 ?
O1 C1 1.256(6) . ?
O2 C1 1.273(6) . ?
C1 C2 1.502(6) . ?
C2 C3 1.523(6) . ?
C2 H2A 0.9700 . ?
C2 H2B 0.9700 . ?
C3 C2 1.523(6) 2_755 ?
C3 H3A 0.9600 . ?
O3 C4 1.263(5) . ?
O3 Dy 2.355(3) 5_756 ?
O4 C4 1.272(5) . ?
C4 C5 1.496(6) . ?
C5 C6 1.517(7) . ?
C5 H5A 0.9700 . ?
C5 H5B 0.9700 . ?
C6 C7 1.536(6) . ?
C6 H6A 0.9700 . ?
C6 H6B 0.9700 . ?
C7 C8 1.499(6) . ?
C7 H7A 0.9700 . ?
C7 H7B 0.9700 . ?
C8 O5 1.243(6) . ?
C8 O6 1.274(6) . ?
C8 Dy 2.910(5) 7_756 ?
O5 Dy 2.384(4) 7_756 ?
O6 Dy 2.343(3) 3_455 ?
O6 Dy 2.670(4) 7_756 ?
O7 H7BB 0.7900 . ?
O7 H7AA 0.8599 . ?
O8AA O8BB 0.9234 . ?
O8AB O8BA 0.8617 . ?
O8AB O8BB 1.3611 . ?
O8BA O8BB 0.5326 . ?
O9 H9BB 0.8502 . ?
O9 H9AA 0.7998 . ?
